data_2219280
loop_
_publ_author_name
'Suo, Jianlan'

_publ_section_title
;
 (<i>E</i>)-4-[(5-Methyl-2-furyl)methyleneamino]benzenesulfonic acid
;
_journal_coeditor_code BX2168
_journal_issue 9
_journal_name_full 'Acta Crystallographica Section E'
_journal_page_first o1788
_journal_paper_doi 10.1107/S1600536808026275
_journal_volume 64
_journal_year 2008
_chemical_formula_iupac 'C12 H11 N O4 S'
_chemical_formula_moiety 'C12 H11 N O4 S'
_chemical_formula_sum 'C12 H11 N O4 S'
_chemical_formula_weight 265.28
_chemical_name_systematic
;
(<i>E</i>)-4-[(5-Methyl-2-furyl)methyleneamino]benzenesulfonic acid
;
_space_group_IT_number 14
_symmetry_cell_setting monoclinic
_symmetry_space_group_name_Hall '-P 2ybc'
_symmetry_space_group_name_H-M 'P 1 21/c 1'
_atom_sites_solution_hydrogens geom
_atom_sites_solution_primary direct
_atom_sites_solution_secondary difmap
_audit_creation_method SHELXL-97
_cell_angle_alpha 90.00
_cell_angle_beta 95.8010(10)
_cell_angle_gamma 90.00
_cell_formula_units_Z 4
_cell_length_a 13.9761(11)
_cell_length_b 11.9820(15)
_cell_length_c 7.3266(10)
_cell_measurement_reflns_used 1942
_cell_measurement_temperature 298(2)
_cell_measurement_theta_max 26.019
_cell_measurement_theta_min 2.93
_cell_volume 1220.6(2)
_computing_cell_refinement 'SMART (Bruker, 2000)'
_computing_data_collection 'SMART (Bruker, 2000)'
_computing_data_reduction 'SAINT (Bruker, 2000)'
_computing_molecular_graphics 'SHELXTL (Sheldrick, 2008)'
_computing_publication_material 'SHELXTL (Sheldrick, 2008)'
_computing_structure_refinement 'SHELXL97 (Sheldrick, 2008)'
_computing_structure_solution 'SHELXS97 (Sheldrick, 2008)'
_diffrn_ambient_temperature 298(2)
_diffrn_measured_fraction_theta_full 1.000
_diffrn_measured_fraction_theta_max 1.000
_diffrn_measurement_device_type 'Bruker SMART CCD area-detector'
_diffrn_measurement_method '\f and \w'
_diffrn_radiation_monochromator graphite
_diffrn_radiation_source 'fine-focus sealed tube'
_diffrn_radiation_type MoK\a
_diffrn_radiation_wavelength 0.71073
_diffrn_reflns_av_R_equivalents 0.0283
_diffrn_reflns_av_sigmaI/netI 0.0321
_diffrn_reflns_limit_h_max 16
_diffrn_reflns_limit_h_min -14
_diffrn_reflns_limit_k_max 9
_diffrn_reflns_limit_k_min -14
_diffrn_reflns_limit_l_max 8
_diffrn_reflns_limit_l_min -8
_diffrn_reflns_number 6042
_diffrn_reflns_theta_full 25.01
_diffrn_reflns_theta_max 25.01
_diffrn_reflns_theta_min 1.46
_diffrn_standards_decay_% 0
_diffrn_standards_number 0
_exptl_absorpt_coefficient_mu 0.271
_exptl_absorpt_correction_T_max 0.9605
_exptl_absorpt_correction_T_min 0.9403
_exptl_absorpt_correction_type multi-scan
_exptl_absorpt_process_details '(SADABS; Sheldrick, 1996)'
_exptl_crystal_colour brown
_exptl_crystal_density_diffrn 1.444
_exptl_crystal_density_method 'not measured'
_exptl_crystal_description flake
_exptl_crystal_F_000 552
_exptl_crystal_size_max 0.23
_exptl_crystal_size_mid 0.20
_exptl_crystal_size_min 0.15
_refine_diff_density_max 0.435
_refine_diff_density_min -0.441
_refine_ls_extinction_method none
_refine_ls_goodness_of_fit_ref 1.047
_refine_ls_hydrogen_treatment constr
_refine_ls_matrix_type full
_refine_ls_number_parameters 165
_refine_ls_number_reflns 2156
_refine_ls_number_restraints 0
_refine_ls_restrained_S_all 1.047
_refine_ls_R_factor_all 0.0674
_refine_ls_R_factor_gt 0.0445
_refine_ls_shift/su_max 0.000
_refine_ls_shift/su_mean 0.000
_refine_ls_structure_factor_coef Fsqd
_refine_ls_weighting_details 'calc w=1/[\s^2^(Fo^2^)+(0.0528P)^2^+1.108P] where P=(Fo^2^+2Fc^2^)/3'
_refine_ls_weighting_scheme calc
_refine_ls_wR_factor_gt 0.1070
_refine_ls_wR_factor_ref 0.1278
_reflns_number_gt 1581
_reflns_number_total 2156
_reflns_threshold_expression I>2\s(I)
_cod_data_source_file bx2168.cif
_cod_data_source_block I
_cod_original_sg_symbol_H-M 'P 21/c'
_cod_database_code 2219280
_cod_database_fobs_code 2219280

loop_
_symmetry_equiv_pos_as_xyz
'x, y, z'
'-x, y+1/2, -z+1/2'
'-x, -y, -z'
'x, -y-1/2, z-1/2'

loop_
_atom_site_type_symbol
_atom_site_label
_atom_site_fract_x
_atom_site_fract_y
_atom_site_fract_z
_atom_site_U_iso_or_equiv
_atom_site_adp_type
_atom_site_calc_flag
_atom_site_refinement_flags
_atom_site_occupancy
N N1 0.70555(16) 0.62949(19) 0.4602(3) 0.0366(6) Uani d . 1
O O1 0.22901(17) 0.5894(2) 0.3632(3) 0.0621(7) Uani d . 1
H H1 0.2437 0.5289 0.4103 0.093 Uiso calc R 1
O O2 0.27564(15) 0.5149(2) 0.0717(3) 0.0596(7) Uani d . 1
O O3 0.26181(15) 0.71745(19) 0.1207(3) 0.0581(7) Uani d . 1
O O4 0.90263(14) 0.64516(16) 0.5898(3) 0.0409(5) Uani d . 1
S S1 0.28904(5) 0.60909(6) 0.18999(10) 0.0392(2) Uani d . 1
C C1 0.41271(19) 0.6154(2) 0.2690(3) 0.0323(6) Uani d . 1
C C2 0.4477(2) 0.7072(2) 0.3712(4) 0.0379(7) Uani d . 1
H H2 0.4062 0.7648 0.3957 0.045 Uiso calc R 1
C C3 0.5434(2) 0.7130(2) 0.4362(4) 0.0375(7) Uani d . 1
H H3 0.5661 0.7736 0.5073 0.045 Uiso calc R 1
C C4 0.60639(19) 0.6285(2) 0.3960(3) 0.0321(6) Uani d . 1
C C5 0.5707(2) 0.5367(2) 0.2959(4) 0.0389(7) Uani d . 1
H H5 0.6120 0.4790 0.2711 0.047 Uiso calc R 1
C C6 0.4741(2) 0.5301(2) 0.2326(4) 0.0389(7) Uani d . 1
H H6 0.4508 0.4683 0.1656 0.047 Uiso calc R 1
C C7 0.7498(2) 0.7230(2) 0.4686(4) 0.0381(7) Uani d . 1
H H7 0.7155 0.7862 0.4270 0.046 Uiso calc R 1
C C8 0.8478(2) 0.7368(2) 0.5371(4) 0.0383(7) Uani d . 1
C C9 0.9011(2) 0.8304(3) 0.5670(4) 0.0472(8) Uani d . 1
H H9 0.8809 0.9033 0.5424 0.057 Uiso calc R 1
C C10 0.9932(2) 0.7963(3) 0.6424(4) 0.0476(8) Uani d . 1
H H10 1.0452 0.8426 0.6781 0.057 Uiso calc R 1
C C11 0.9918(2) 0.6844(3) 0.6528(4) 0.0425(7) Uani d . 1
C C12 1.0641(2) 0.5993(3) 0.7175(5) 0.0583(9) Uani d . 1
H H12A 1.1232 0.6355 0.7616 0.087 Uiso calc R 1
H H12B 1.0750 0.5505 0.6179 0.087 Uiso calc R 1
H H12C 1.0409 0.5568 0.8149 0.087 Uiso calc R 1

loop_
_atom_site_aniso_label
_atom_site_aniso_U_11
_atom_site_aniso_U_22
_atom_site_aniso_U_33
_atom_site_aniso_U_12
_atom_site_aniso_U_13
_atom_site_aniso_U_23
N1 0.0333(13) 0.0386(14) 0.0368(13) -0.0029(10) -0.0015(10) 0.0024(10)
O1 0.0497(14) 0.0632(16) 0.0740(17) -0.0002(12) 0.0089(13) 0.0110(13)
O2 0.0425(13) 0.0767(17) 0.0577(14) -0.0077(11) -0.0044(11) -0.0265(12)
O3 0.0416(12) 0.0638(15) 0.0671(16) 0.0026(11) -0.0034(11) 0.0290(12)
O4 0.0364(11) 0.0362(11) 0.0490(12) -0.0018(8) -0.0017(9) 0.0015(9)
S1 0.0308(4) 0.0463(5) 0.0393(4) -0.0031(3) -0.0026(3) 0.0019(3)
C1 0.0306(14) 0.0370(15) 0.0288(14) -0.0035(12) 0.0009(11) 0.0023(12)
C2 0.0352(15) 0.0367(16) 0.0418(16) 0.0035(12) 0.0041(13) -0.0049(13)
C3 0.0384(16) 0.0369(16) 0.0362(15) -0.0046(12) -0.0003(13) -0.0077(12)
C4 0.0321(14) 0.0342(15) 0.0293(14) -0.0023(11) -0.0008(11) 0.0039(11)
C5 0.0334(15) 0.0353(16) 0.0476(17) 0.0026(12) 0.0017(13) -0.0045(13)
C6 0.0380(16) 0.0345(16) 0.0433(17) -0.0046(12) -0.0003(13) -0.0075(13)
C7 0.0354(15) 0.0371(16) 0.0406(16) -0.0012(13) -0.0013(13) 0.0033(13)
C8 0.0375(16) 0.0371(16) 0.0394(16) -0.0013(12) -0.0012(13) 0.0025(13)
C9 0.0441(18) 0.0349(17) 0.060(2) -0.0035(14) -0.0054(15) 0.0040(15)
C10 0.0363(17) 0.0469(19) 0.057(2) -0.0104(14) -0.0080(15) -0.0009(15)
C11 0.0327(16) 0.0493(19) 0.0443(17) -0.0026(13) -0.0020(13) 0.0005(14)
C12 0.0444(19) 0.057(2) 0.072(2) 0.0109(16) -0.0017(17) 0.0028(18)

loop_
_atom_type_symbol
_atom_type_description
_atom_type_scat_dispersion_real
_atom_type_scat_dispersion_imag
_atom_type_scat_source
C C 0.0033 0.0016 'International Tables Vol C Tables 4.2.6.8 and 6.1.1.4'
H H 0.0000 0.0000 'International Tables Vol C Tables 4.2.6.8 and 6.1.1.4'
N N 0.0061 0.0033 'International Tables Vol C Tables 4.2.6.8 and 6.1.1.4'
O O 0.0106 0.0060 'International Tables Vol C Tables 4.2.6.8 and 6.1.1.4'
S S 0.1246 0.1234 'International Tables Vol C Tables 4.2.6.8 and 6.1.1.4'

loop_
_geom_angle_atom_site_label_1
_geom_angle_atom_site_label_2
_geom_angle_atom_site_label_3
_geom_angle
C7 N1 C4 118.4(2)
S1 O1 H1 109.5
C11 O4 C8 106.5(2)
O2 S1 O3 119.29(15)
O2 S1 O1 108.48(14)
O3 S1 O1 105.76(13)
O2 S1 C1 107.28(13)
O3 S1 C1 107.07(13)
O1 S1 C1 108.60(13)
C6 C1 C2 119.9(3)
C6 C1 S1 120.9(2)
C2 C1 S1 119.2(2)
C3 C2 C1 120.2(3)
C3 C2 H2 119.9
C1 C2 H2 119.9
C2 C3 C4 120.2(3)
C2 C3 H3 119.9
C4 C3 H3 119.9
C5 C4 C3 119.2(3)
C5 C4 N1 118.0(2)
C3 C4 N1 122.8(2)
C6 C5 C4 120.6(3)
C6 C5 H5 119.7
C4 C5 H5 119.7
C1 C6 C5 119.9(3)
C1 C6 H6 120.0
C5 C6 H6 120.0
N1 C7 C8 124.3(3)
N1 C7 H7 117.8
C8 C7 H7 117.8
C9 C8 O4 109.6(2)
C9 C8 C7 130.5(3)
O4 C8 C7 119.9(2)
C8 C9 C10 106.9(3)
C8 C9 H9 126.6
C10 C9 H9 126.6
C11 C10 C9 107.1(3)
C11 C10 H10 126.5
C9 C10 H10 126.5
C10 C11 O4 110.0(3)
C10 C11 C12 133.9(3)
O4 C11 C12 116.1(3)
C11 C12 H12A 109.5
C11 C12 H12B 109.5
H12A C12 H12B 109.5
C11 C12 H12C 109.5
H12A C12 H12C 109.5
H12B C12 H12C 109.5

loop_
_geom_bond_atom_site_label_1
_geom_bond_atom_site_label_2
_geom_bond_distance
N1 C7 1.278(3)
N1 C4 1.418(3)
O1 S1 1.608(2)
O1 H1 0.8200
O2 S1 1.424(2)
O3 S1 1.431(2)
O4 C11 1.368(3)
O4 C8 1.372(3)
S1 C1 1.768(3)
C1 C6 1.377(4)
C1 C2 1.392(4)
C2 C3 1.375(4)
C2 H2 0.9300
C3 C4 1.394(4)
C3 H3 0.9300
C4 C5 1.386(4)
C5 C6 1.385(4)
C5 H5 0.9300
C6 H6 0.9300
C7 C8 1.420(4)
C7 H7 0.9300
C8 C9 1.352(4)
C9 C10 1.409(4)
C9 H9 0.9300
C10 C11 1.344(4)
C10 H10 0.9300
C11 C12 1.478(4)
C12 H12A 0.9600
C12 H12B 0.9600
C12 H12C 0.9600

loop_
_geom_hbond_atom_site_label_D
_geom_hbond_atom_site_label_H
_geom_hbond_atom_site_label_A
_geom_hbond_site_symmetry_A
_geom_hbond_distance_DH
_geom_hbond_distance_HA
_geom_hbond_distance_DA
_geom_hbond_angle_DHA
O1 H1 N1 3_666 0.82 2.21 3.025(3) 175.8

loop_
_geom_torsion_atom_site_label_1
_geom_torsion_atom_site_label_2
_geom_torsion_atom_site_label_3
_geom_torsion_atom_site_label_4
_geom_torsion
O2 S1 C1 C6 -8.0(3)
O3 S1 C1 C6 -137.2(2)
O1 S1 C1 C6 109.0(2)
O2 S1 C1 C2 172.8(2)
O3 S1 C1 C2 43.7(3)
O1 S1 C1 C2 -70.1(2)
C6 C1 C2 C3 -0.1(4)
S1 C1 C2 C3 179.1(2)
C1 C2 C3 C4 1.7(4)
C2 C3 C4 C5 -2.4(4)
C2 C3 C4 N1 -179.6(2)
C7 N1 C4 C5 146.0(3)
C7 N1 C4 C3 -36.9(4)
C3 C4 C5 C6 1.6(4)
N1 C4 C5 C6 178.8(2)
C2 C1 C6 C5 -0.8(4)
S1 C1 C6 C5 -179.9(2)
C4 C5 C6 C1 0.0(4)
C4 N1 C7 C8 177.3(3)
C11 O4 C8 C9 -0.2(3)
C11 O4 C8 C7 -178.6(3)
N1 C7 C8 C9 -174.2(3)
N1 C7 C8 O4 3.8(4)
O4 C8 C9 C10 -0.3(4)
C7 C8 C9 C10 177.9(3)
C8 C9 C10 C11 0.6(4)
C9 C10 C11 O4 -0.8(4)
C9 C10 C11 C12 179.8(4)
C8 O4 C11 C10 0.7(3)
C8 O4 C11 C12 -179.8(3)

loop_
_cod_related_entry_id
_cod_related_entry_database
_cod_related_entry_code
1 ChemSpider 24740625
